data_4332402
loop_
_publ_author_name
'Nsouli, Nadeen H.'
'Bassil, Bassem S.'
'Dickman, Michael H.'
'Kortz, Ulrich'
'Keita, Bineta'
'Nadjo, Louis'

_publ_section_title
;
 Synthesis and Structure of Dilacunary Decatungstogermanate,
 [\g-GeW10O36]8-
;
_journal_issue 10
_journal_name_full 'Inorganic Chemistry'
_journal_page_first 3858
_journal_page_last 3860
_journal_paper_doi 10.1021/ic0603252
_journal_volume 45
_journal_year 2006
_chemical_formula_sum 'Cs7 Ge H12 K O42 W10'
_chemical_formula_weight 3564.7
_chemical_name_systematic
;
 ?
;
_space_group_IT_number 4
_symmetry_cell_setting monoclinic
_symmetry_space_group_name_Hall 'P 2yb'
_symmetry_space_group_name_H-M 'P 1 21 1'
_atom_sites_solution_hydrogens none
_atom_sites_solution_primary direct
_atom_sites_solution_secondary difmap
_audit_creation_method SHELXL-97
_cell_angle_alpha 90.00
_cell_angle_beta 92.099(5)
_cell_angle_gamma 90.00
_cell_formula_units_Z 2
_cell_length_a 9.7823(6)
_cell_length_b 19.4732(14)
_cell_length_c 12.2177(10)
_cell_measurement_reflns_used 3317
_cell_measurement_temperature 297(2)
_cell_measurement_theta_max 23.57
_cell_measurement_theta_min 2.82
_cell_volume 2325.8(3)
_computing_cell_refinement 'Bruker SMART'
_computing_data_collection 'Bruker SMART'
_computing_data_reduction 'Bruker SAINT'
_computing_molecular_graphics 'Bruker SHELXTL'
_computing_publication_material 'Bruker SHELXTL'
_computing_structure_refinement 'SHELXL-97 (Sheldrick, 1997)'
_computing_structure_solution 'SHELXS-97 (Sheldrick, 1990)'
_diffrn_ambient_temperature 297(2)
_diffrn_measured_fraction_theta_full 0.990
_diffrn_measured_fraction_theta_max 0.990
_diffrn_measurement_device_type 'CCD area detector'
_diffrn_measurement_method 'phi and omega scans'
_diffrn_radiation_monochromator graphite
_diffrn_radiation_source 'sealed tube'
_diffrn_radiation_type MoK\a
_diffrn_radiation_wavelength 0.71073
_diffrn_reflns_av_R_equivalents 0.1391
_diffrn_reflns_av_sigmaI/netI 0.1018
_diffrn_reflns_limit_h_max 11
_diffrn_reflns_limit_h_min -11
_diffrn_reflns_limit_k_max 23
_diffrn_reflns_limit_k_min -23
_diffrn_reflns_limit_l_max 14
_diffrn_reflns_limit_l_min -14
_diffrn_reflns_number 43829
_diffrn_reflns_theta_full 25.48
_diffrn_reflns_theta_max 25.48
_diffrn_reflns_theta_min 2.62
_exptl_absorpt_coefficient_mu 30.274
_exptl_absorpt_correction_T_max 1.0000
_exptl_absorpt_correction_T_min 0.2155
_exptl_absorpt_correction_type multi-scan
_exptl_absorpt_process_details SADABS
_exptl_crystal_colour colorless
_exptl_crystal_density_diffrn 4.923
_exptl_crystal_density_meas 0
_exptl_crystal_density_method 'not measured'
_exptl_crystal_description block
_exptl_crystal_F_000 2936
_exptl_crystal_size_max 0.12
_exptl_crystal_size_mid 0.07
_exptl_crystal_size_min 0.05
_refine_diff_density_max 5.759
_refine_diff_density_min -3.428
_refine_diff_density_rms 0.695
_refine_ls_abs_structure_details 'Flack H D (1983), Acta Cryst. A39, 876-881'
_refine_ls_abs_structure_Flack -0.01(2)
_refine_ls_extinction_method none
_refine_ls_goodness_of_fit_ref 1.026
_refine_ls_matrix_type full
_refine_ls_number_parameters 335
_refine_ls_number_reflns 8539
_refine_ls_number_restraints 1
_refine_ls_restrained_S_all 1.026
_refine_ls_R_factor_all 0.0809
_refine_ls_R_factor_gt 0.0667
_refine_ls_shift/su_max 0.000
_refine_ls_shift/su_mean 0.000
_refine_ls_structure_factor_coef Fsqd
_refine_ls_weighting_details 'calc w=1/[\s^2^(Fo^2^)+(0.1050P)^2^+44.0000P] where P=(Fo^2^+2Fc^2^)/3'
_refine_ls_weighting_scheme calc
_refine_ls_wR_factor_gt 0.1698
_refine_ls_wR_factor_ref 0.1821
_reflns_number_gt 7178
_reflns_number_total 8539
_reflns_threshold_expression >2sigma(I)
_cod_data_source_file ic0603252sup1.cif
_cod_data_source_block p21
_cod_depositor_comments
;
The following automatic conversions were performed:

'_symmetry_cell_setting' value 'Monoclinic' changed to 'monoclinic'
according to /home/saulius/struct/CIF-dictionaries/cif_core.dic
dictionary named 'cif_core.dic' version 2.4.2 from 2011-04-26.

Automatic conversion script
Id: cif_fix_values 1891 2012-01-12 08:04:46Z andrius 
;
_cod_original_sg_symbol_H-M P2(1)
_cod_database_code 4332402

loop_
_symmetry_equiv_pos_as_xyz
'x, y, z'
'-x, y+1/2, -z'

loop_
_atom_site_label
_atom_site_type_symbol
_atom_site_fract_x
_atom_site_fract_y
_atom_site_fract_z
_atom_site_U_iso_or_equiv
_atom_site_adp_type
_atom_site_occupancy
_atom_site_symmetry_multiplicity
_atom_site_calc_flag
_atom_site_refinement_flags
W1 W 0.64058(14) 0.63548(7) -0.01244(12) 0.0197(3) Uani 1 1 d .
W2 W 0.41629(15) 0.75130(7) 0.06193(12) 0.0192(3) Uani 1 1 d .
W3 W 0.42160(15) 0.59061(7) 0.17396(13) 0.0187(3) Uani 1 1 d .
W4 W 0.79656(15) 0.53952(7) 0.22358(13) 0.0224(3) Uani 1 1 d .
W5 W 0.80635(15) 0.60576(8) 0.47209(13) 0.0220(3) Uani 1 1 d .
W6 W 0.43742(15) 0.66671(7) 0.45001(12) 0.0185(3) Uani 1 1 d .
W7 W 0.43229(15) 0.82692(7) 0.33876(13) 0.0191(3) Uani 1 1 d .
W8 W 0.67154(15) 0.78100(8) 0.52249(12) 0.0215(3) Uani 1 1 d .
W9 W 0.80149(15) 0.87750(7) 0.28591(13) 0.0219(3) Uani 1 1 d .
W10 W 0.79039(15) 0.80827(7) 0.03973(13) 0.0211(3) Uani 1 1 d .
Ge Ge 0.6818(3) 0.70807(18) 0.2554(3) 0.0147(7) Uani 1 1 d .
O1GE O 0.572(2) 0.6785(11) 0.1481(17) 0.010(4) Uiso 1 1 d .
O2GE O 0.790(2) 0.6428(12) 0.3023(19) 0.017(5) Uiso 1 1 d .
O3GE O 0.580(2) 0.7347(11) 0.3586(18) 0.014(5) Uiso 1 1 d .
O4GE O 0.783(3) 0.7765(13) 0.208(2) 0.022(5) Uiso 1 1 d .
O1T O 0.685(4) 0.6055(18) -0.136(3) 0.048(8) Uiso 1 1 d .
O2T O 0.289(3) 0.7915(13) -0.016(2) 0.024(6) Uiso 1 1 d .
O3T O 0.303(3) 0.5241(13) 0.162(2) 0.028(6) Uiso 1 1 d .
O4A O 0.974(2) 0.5471(12) 0.220(2) 0.019(5) Uiso 1 1 d .
O4T O 0.773(3) 0.4581(14) 0.183(2) 0.032(6) Uiso 1 1 d .
O5A O 0.987(3) 0.6131(13) 0.467(2) 0.024(6) Uiso 1 1 d .
O5T O 0.783(3) 0.5663(14) 0.598(2) 0.029(6) Uiso 1 1 d .
O6T O 0.321(2) 0.6243(12) 0.528(2) 0.018(5) Uiso 1 1 d .
O7T O 0.314(3) 0.8927(13) 0.343(2) 0.025(6) Uiso 1 1 d .
O8T O 0.725(3) 0.8131(15) 0.643(2) 0.034(7) Uiso 1 1 d .
O9A O 0.981(3) 0.8683(13) 0.288(2) 0.029(6) Uiso 1 1 d .
O9T O 0.782(3) 0.9633(14) 0.324(2) 0.031(6) Uiso 1 1 d .
O10A O 0.968(3) 0.7979(13) 0.047(2) 0.028(6) Uiso 1 1 d .
O10T O 0.771(3) 0.8439(15) -0.088(2) 0.038(7) Uiso 1 1 d .
O12 O 0.496(2) 0.6939(11) -0.0566(19) 0.017(5) Uiso 1 1 d .
O13 O 0.494(2) 0.5774(11) 0.0274(18) 0.011(5) Uiso 1 1 d .
O14 O 0.763(3) 0.5842(13) 0.086(2) 0.027(6) Uiso 1 1 d .
O23 O 0.323(3) 0.6644(13) 0.099(2) 0.028(6) Uiso 1 1 d .
O27 O 0.370(3) 0.7858(13) 0.204(2) 0.025(6) Uiso 1 1 d .
O34 O 0.577(3) 0.5489(12) 0.231(2) 0.021(5) Uiso 1 1 d .
O36 O 0.375(2) 0.6328(12) 0.307(2) 0.021(5) Uiso 1 1 d .
O45 O 0.786(3) 0.5290(15) 0.375(2) 0.033(7) Uiso 1 1 d .
O56 O 0.583(3) 0.6121(13) 0.454(2) 0.023(6) Uiso 1 1 d .
O58 O 0.787(3) 0.7007(13) 0.508(2) 0.028(6) Uiso 1 1 d .
O67 O 0.336(2) 0.7536(12) 0.412(2) 0.021(5) Uiso 1 1 d .
O68 O 0.532(3) 0.7198(13) 0.564(2) 0.025(6) Uiso 1 1 d .
O78 O 0.524(3) 0.8415(13) 0.482(2) 0.024(6) Uiso 1 1 d .
O79 O 0.578(3) 0.8676(13) 0.281(2) 0.024(6) Uiso 1 1 d .
O89 O 0.778(3) 0.8293(13) 0.425(2) 0.026(6) Uiso 1 1 d .
O110 O 0.758(3) 0.7124(13) 0.002(2) 0.024(6) Uiso 1 1 d .
O210 O 0.563(3) 0.8034(12) 0.058(2) 0.022(5) Uiso 1 1 d .
O910 O 0.782(2) 0.8862(12) 0.1294(19) 0.018(5) Uiso 1 1 d .
Cs1 Cs 0.4910(3) 1.02824(13) 0.3189(2) 0.0326(6) Uani 1 1 d .
Cs2 Cs 1.0801(3) 0.71480(15) 0.2830(3) 0.0387(7) Uani 1 1 d .
Cs3 Cs 0.1690(3) 0.92344(16) 0.1047(3) 0.0360(7) Uani 0.85 1 d P
Cs4 Cs 0.1787(3) 0.49320(16) 0.4087(3) 0.0434(7) Uani 1 1 d .
Cs5 Cs 0.4983(3) 0.38421(16) 0.1891(3) 0.0369(7) Uani 0.90 1 d P
Cs6 Cs 1.0381(3) 0.63664(18) -0.0147(3) 0.0361(7) Uani 0.84 1 d P
Cs7 Cs 1.0458(4) 0.8344(2) -0.1978(3) 0.0387(9) Uani 0.71 1 d P
K1 K 0.1258(14) 0.6522(7) 0.6599(11) 0.036(3) Uiso 0.70 1 d P
O1W O 0.892(3) 0.7002(14) 0.761(2) 0.031(6) Uiso 1 1 d .
O2W O 0.989(4) 0.542(2) 0.759(3) 0.060(10) Uiso 1 1 d .
O3W O 0.516(3) 0.9652(16) 0.579(3) 0.043(8) Uiso 1 1 d .
O4W O 0.367(5) 0.751(3) 0.740(4) 0.097(16) Uiso 1 1 d .
O5W O 0.526(4) 0.4515(18) -0.078(3) 0.048(8) Uiso 1 1 d .
O6W O 1.092(5) 0.908(2) 0.512(4) 0.083(14) Uiso 1 1 d .

loop_
_atom_site_aniso_label
_atom_site_aniso_U_11
_atom_site_aniso_U_22
_atom_site_aniso_U_33
_atom_site_aniso_U_23
_atom_site_aniso_U_13
_atom_site_aniso_U_12
W1 0.0151(7) 0.0239(7) 0.0203(8) -0.0042(6) 0.0022(6) -0.0013(6)
W2 0.0144(7) 0.0226(7) 0.0206(8) 0.0022(6) -0.0005(6) 0.0011(6)
W3 0.0126(7) 0.0183(7) 0.0252(8) -0.0008(6) -0.0001(6) -0.0018(5)
W4 0.0155(7) 0.0176(7) 0.0339(9) -0.0024(6) -0.0009(6) 0.0042(6)
W5 0.0147(7) 0.0231(8) 0.0278(9) 0.0030(6) -0.0021(6) 0.0018(6)
W6 0.0139(7) 0.0199(7) 0.0220(8) 0.0023(6) 0.0022(6) 0.0007(5)
W7 0.0141(7) 0.0167(7) 0.0266(8) -0.0009(6) 0.0018(6) 0.0017(5)
W8 0.0206(8) 0.0240(7) 0.0196(8) -0.0035(6) -0.0015(6) 0.0008(6)
W9 0.0158(7) 0.0181(7) 0.0318(9) -0.0017(6) 0.0013(6) -0.0044(6)
W10 0.0153(7) 0.0230(7) 0.0253(9) 0.0028(6) 0.0027(6) -0.0043(6)
Ge 0.0107(18) 0.0156(16) 0.018(2) 0.0008(13) 0.0004(14) -0.0039(14)
Cs1 0.0305(14) 0.0312(13) 0.0360(15) -0.0047(11) -0.0018(11) 0.0023(11)
Cs2 0.0181(13) 0.0440(15) 0.054(2) 0.0049(13) -0.0029(12) -0.0025(11)
Cs3 0.0273(17) 0.0345(16) 0.046(2) -0.0009(14) -0.0023(14) 0.0003(13)
Cs4 0.0367(16) 0.0432(16) 0.0499(19) 0.0016(13) -0.0019(13) 0.0068(13)
Cs5 0.0253(15) 0.0393(16) 0.0460(19) -0.0064(14) -0.0005(13) -0.0075(13)
Cs6 0.0176(15) 0.0481(18) 0.0426(19) -0.0028(15) -0.0003(13) 0.0026(14)
Cs7 0.041(2) 0.040(2) 0.037(2) -0.0042(16) 0.0125(17) -0.0196(18)

loop_
_atom_type_symbol
_atom_type_description
_atom_type_scat_dispersion_real
_atom_type_scat_dispersion_imag
_atom_type_scat_source
O O 0.0106 0.0060 'International Tables Vol C Tables 4.2.6.8 and 6.1.1.4'
W W -0.8490 6.8722 'International Tables Vol C Tables 4.2.6.8 and 6.1.1.4'
K K 0.2009 0.2494 'International Tables Vol C Tables 4.2.6.8 and 6.1.1.4'
Ge Ge 0.1547 1.8001 'International Tables Vol C Tables 4.2.6.8 and 6.1.1.4'
Cs Cs -0.3680 2.1192 'International Tables Vol C Tables 4.2.6.8 and 6.1.1.4'

loop_
_geom_angle_atom_site_label_1
_geom_angle_atom_site_label_2
_geom_angle_atom_site_label_3
_geom_angle
_geom_angle_site_symmetry_1
_geom_angle_site_symmetry_3
O1T W1 O12 99.6(14) . .
O1T W1 O110 100.4(14) . .
O12 W1 O110 89.6(10) . .
O1T W1 O13 104.2(14) . .
O12 W1 O13 82.5(10) . .
O110 W1 O13 155.1(10) . .
O1T W1 O14 101.9(14) . .
O12 W1 O14 158.3(11) . .
O110 W1 O14 89.5(11) . .
O13 W1 O14 89.2(10) . .
O1T W1 O1GE 176.8(13) . .
O12 W1 O1GE 77.3(9) . .
O110 W1 O1GE 80.0(10) . .
O13 W1 O1GE 75.3(8) . .
O14 W1 O1GE 81.2(9) . .
O1T W1 Cs6 72.9(12) . .
O12 W1 Cs6 137.4(7) . .
O110 W1 Cs6 52.6(8) . .
O13 W1 Cs6 140.1(6) . .
O14 W1 Cs6 54.2(8) . .
O1GE W1 Cs6 109.6(5) . .
O1T W1 Cs1 32.9(12) . 2_645
O12 W1 Cs1 81.4(7) . 2_645
O110 W1 Cs1 127.4(8) . 2_645
O13 W1 Cs1 74.8(7) . 2_645
O14 W1 Cs1 115.8(8) . 2_645
O1GE W1 Cs1 145.2(5) . 2_645
Cs6 W1 Cs1 104.83(7) . 2_645
O2T W2 O210 107.1(12) . .
O2T W2 O27 98.6(11) . .
O210 W2 O27 92.6(11) . .
O2T W2 O23 100.6(12) . .
O210 W2 O23 151.9(11) . .
O27 W2 O23 87.9(11) . .
O2T W2 O12 98.4(11) . .
O210 W2 O12 87.6(10) . .
O27 W2 O12 162.0(10) . .
O23 W2 O12 83.5(10) . .
O2T W2 O1GE 168.7(10) . .
O210 W2 O1GE 81.0(10) . .
O27 W2 O1GE 88.6(9) . .
O23 W2 O1GE 70.9(9) . .
O12 W2 O1GE 73.7(8) . .
O2T W2 Cs5 57.8(9) . 2_655
O210 W2 Cs5 55.1(8) . 2_655
O27 W2 Cs5 120.8(7) . 2_655
O23 W2 Cs5 144.4(8) . 2_655
O12 W2 Cs5 73.6(6) . 2_655
O1GE W2 Cs5 125.3(5) . 2_655
O2T W2 Cs3 45.3(8) . .
O210 W2 Cs3 91.0(8) . .
O27 W2 Cs3 56.8(7) . .
O23 W2 Cs3 112.4(8) . .
O12 W2 Cs3 141.1(7) . .
O1GE W2 Cs3 144.3(5) . .
Cs5 W2 Cs3 73.94(7) 2_655 .
O2T W2 Cs2 82.6(9) . 1_455
O210 W2 Cs2 137.9(8) . 1_455
O27 W2 Cs2 45.3(8) . 1_455
O23 W2 Cs2 50.1(8) . 1_455
O12 W2 Cs2 132.4(6) . 1_455
O1GE W2 Cs2 96.6(5) . 1_455
Cs5 W2 Cs2 137.43(7) 2_655 1_455
Cs3 W2 Cs2 66.59(6) . 1_455
O2T W2 Cs6 61.9(8) . 1_455
O210 W2 Cs6 165.5(8) . 1_455
O27 W2 Cs6 98.3(8) . 1_455
O23 W2 Cs6 39.0(8) . 1_455
O12 W2 Cs6 84.9(7) . 1_455
O1GE W2 Cs6 108.7(5) . 1_455
Cs5 W2 Cs6 110.66(7) 2_655 1_455
Cs3 W2 Cs6 86.99(7) . 1_455
Cs2 W2 Cs6 53.46(6) 1_455 1_455
O3T W3 O34 104.2(12) . .
O3T W3 O36 102.3(11) . .
O34 W3 O36 94.9(11) . .
O3T W3 O23 101.0(12) . .
O34 W3 O23 153.6(11) . .
O36 W3 O23 87.3(11) . .
O3T W3 O13 95.2(11) . .
O34 W3 O13 88.1(10) . .
O36 W3 O13 160.9(9) . .
O23 W3 O13 81.9(10) . .
O3T W3 O1GE 167.2(11) . .
O34 W3 O1GE 81.7(9) . .
O36 W3 O1GE 88.3(9) . .
O23 W3 O1GE 72.1(10) . .
O13 W3 O1GE 73.5(8) . .
O3T W3 Cs5 52.8(9) . .
O34 W3 Cs5 53.3(8) . .
O36 W3 Cs5 115.9(7) . .
O23 W3 Cs5 146.6(8) . .
O13 W3 Cs5 80.9(6) . .
O1GE W3 Cs5 128.7(5) . .
O3T W3 Cs4 48.3(9) . .
O34 W3 Cs4 91.3(8) . .
O36 W3 Cs4 56.9(7) . .
O23 W3 Cs4 111.5(8) . .
O13 W3 Cs4 142.0(6) . .
O1GE W3 Cs4 143.9(5) . .
Cs5 W3 Cs4 68.67(6) . .
O3T W3 Cs2 85.5(9) . 1_455
O34 W3 Cs2 139.4(8) . 1_455
O36 W3 Cs2 44.6(7) . 1_455
O23 W3 Cs2 50.3(8) . 1_455
O13 W3 Cs2 130.9(6) . 1_455
O1GE W3 Cs2 97.4(5) . 1_455
Cs5 W3 Cs2 132.11(7) . 1_455
Cs4 W3 Cs2 65.66(6) . 1_455
O3T W3 Cs6 63.7(9) . 1_455
O34 W3 Cs6 164.1(8) . 1_455
O36 W3 Cs6 97.7(7) . 1_455
O23 W3 Cs6 37.4(8) . 1_455
O13 W3 Cs6 83.1(6) . 1_455
O1GE W3 Cs6 108.2(5) . 1_455
Cs5 W3 Cs6 111.91(7) . 1_455
Cs4 W3 Cs6 87.56(6) . 1_455
Cs2 W3 Cs6 53.38(6) 1_455 1_455
O4T W4 O4A 101.5(13) . .
O4T W4 O45 100.3(13) . .
O4A W4 O45 97.3(12) . .
O4T W4 O14 98.7(12) . .
O4A W4 O14 94.6(11) . .
O45 W4 O14 155.0(12) . .
O4T W4 O34 88.0(12) . .
O4A W4 O34 170.2(10) . .
O45 W4 O34 82.8(11) . .
O14 W4 O34 81.9(11) . .
O4T W4 O2GE 167.3(12) . .
O4A W4 O2GE 88.7(10) . .
O45 W4 O2GE 70.6(11) . .
O14 W4 O2GE 87.8(10) . .
O34 W4 O2GE 82.1(9) . .
O4T W4 Cs5 37.1(10) . .
O4A W4 Cs5 138.1(8) . .
O45 W4 Cs5 87.5(9) . .
O14 W4 Cs5 98.2(8) . .
O34 W4 Cs5 51.7(6) . .
O2GE W4 Cs5 131.4(6) . .
O4T W4 Cs6 106.9(10) . .
O4A W4 Cs6 50.8(8) . .
O45 W4 Cs6 141.1(9) . .
O14 W4 Cs6 43.9(8) . .
O34 W4 Cs6 124.7(7) . .
O2GE W4 Cs6 85.3(6) . .
Cs5 W4 Cs6 130.53(7) . .
O4T W4 Cs7 31.3(10) . 2_745
O4A W4 Cs7 73.5(8) . 2_745
O45 W4 Cs7 90.2(9) . 2_745
O14 W4 Cs7 114.2(8) . 2_745
O34 W4 Cs7 116.2(6) . 2_745
O2GE W4 Cs7 152.2(6) . 2_745
Cs5 W4 Cs7 64.82(8) . 2_745
Cs6 W4 Cs7 98.81(8) . 2_745
O4T W4 Cs4 93.8(10) . 1_655
O4A W4 Cs4 37.0(8) . 1_655
O45 W4 Cs4 62.9(9) . 1_655
O14 W4 Cs4 131.6(8) . 1_655
O34 W4 Cs4 145.4(7) . 1_655
O2GE W4 Cs4 89.9(6) . 1_655
Cs5 W4 Cs4 118.52(7) . 1_655
Cs6 W4 Cs4 87.72(7) . 1_655
Cs7 W4 Cs4 62.99(8) 2_745 1_655
O4T W4 Cs2 148.8(10) . .
O4A W4 Cs2 47.4(8) . .
O45 W4 Cs2 88.8(9) . .
O14 W4 Cs2 83.1(8) . .
O34 W4 Cs2 122.9(6) . .
O2GE W4 Cs2 42.6(6) . .
Cs5 W4 Cs2 173.85(7) . .
Cs6 W4 Cs2 53.95(6) . .
Cs7 W4 Cs2 120.18(8) 2_745 .
Cs4 W4 Cs2 63.83(6) 1_655 .
O5T W5 O5A 103.1(13) . .
O5T W5 O45 100.7(13) . .
O5A W5 O45 97.2(12) . .
O5T W5 O58 101.9(12) . .
O5A W5 O58 92.0(11) . .
O45 W5 O58 153.0(12) . .
O5T W5 O56 87.2(12) . .
O5A W5 O56 169.1(11) . .
O45 W5 O56 84.3(11) . .
O58 W5 O56 82.2(10) . .
O5T W5 O2GE 166.3(11) . .
O5A W5 O2GE 88.8(10) . .
O45 W5 O2GE 70.8(11) . .
O58 W5 O2GE 84.1(10) . .
O56 W5 O2GE 81.4(9) . .
O5T W5 K1 73.3(10) . 1_655
O5A W5 K1 39.3(8) . 1_655
O45 W5 K1 127.3(9) . 1_655
O58 W5 K1 73.9(8) . 1_655
O56 W5 K1 144.8(7) . 1_655
O2GE W5 K1 120.3(6) . 1_655
O5T W5 Cs2 145.1(9) . .
O5A W5 Cs2 44.2(8) . .
O45 W5 Cs2 96.4(9) . .
O58 W5 Cs2 72.9(8) . .
O56 W5 Cs2 124.9(7) . .
O2GE W5 Cs2 48.4(6) . .
K1 W5 Cs2 72.1(2) 1_655 .
O5T W5 Cs1 36.1(9) . 2_646
O5A W5 Cs1 139.2(8) . 2_646
O45 W5 Cs1 92.0(9) . 2_646
O58 W5 Cs1 97.5(8) . 2_646
O56 W5 Cs1 51.2(7) . 2_646
O2GE W5 Cs1 131.5(6) . 2_646
K1 W5 Cs1 106.3(2) 1_655 2_646
Cs2 W5 Cs1 170.42(7) . 2_646
O5T W5 Cs4 94.1(9) . 1_655
O5A W5 Cs4 36.2(8) . 1_655
O45 W5 Cs4 64.2(9) . 1_655
O58 W5 Cs4 128.2(8) . 1_655
O56 W5 Cs4 148.2(7) . 1_655
O2GE W5 Cs4 91.6(6) . 1_655
K1 W5 Cs4 64.2(2) 1_655 1_655
Cs2 W5 Cs4 66.39(6) . 1_655
Cs1 W5 Cs4 121.89(7) 2_646 1_655
O6T W6 O56 104.2(11) . .
O6T W6 O68 99.5(11) . .
O56 W6 O68 86.5(11) . .
O6T W6 O36 98.1(11) . .
O56 W6 O36 92.7(11) . .
O68 W6 O36 162.0(10) . .
O6T W6 O67 101.5(10) . .
O56 W6 O67 154.1(11) . .
O68 W6 O67 86.2(10) . .
O36 W6 O67 86.8(10) . .
O6T W6 O3GE 172.4(9) . .
O56 W6 O3GE 81.7(10) . .
O68 W6 O3GE 75.9(10) . .
O36 W6 O3GE 86.2(9) . .
O67 W6 O3GE 72.4(9) . .
O6T W6 Cs1 51.8(8) . 2_646
O56 W6 Cs1 56.6(8) . 2_646
O68 W6 Cs1 77.5(7) . 2_646
O36 W6 Cs1 116.8(7) . 2_646
O67 W6 Cs1 144.5(7) . 2_646
O3GE W6 Cs1 131.3(6) . 2_646
O6T W6 K1 24.6(8) . .
O56 W6 K1 124.0(8) . .
O68 W6 K1 86.1(8) . .
O36 W6 K1 109.0(7) . .
O67 W6 K1 80.2(7) . .
O3GE W6 K1 147.9(6) . .
Cs1 W6 K1 67.6(2) 2_646 .
O6T W6 Cs2 79.3(8) . 1_455
O56 W6 Cs2 145.1(8) . 1_455
O68 W6 Cs2 127.7(8) . 1_455
O36 W6 Cs2 52.8(7) . 1_455
O67 W6 Cs2 44.5(7) . 1_455
O3GE W6 Cs2 98.7(6) . 1_455
Cs1 W6 Cs2 129.72(7) 2_646 1_455
K1 W6 Cs2 71.6(2) . 1_455
O6T W6 Cs4 44.0(8) . .
O56 W6 Cs4 90.1(8) . .
O68 W6 Cs4 140.9(8) . .
O36 W6 Cs4 57.0(7) . .
O67 W6 Cs4 111.0(7) . .
O3GE W6 Cs4 142.0(6) . .
Cs1 W6 Cs4 68.30(6) 2_646 .
K1 W6 Cs4 64.0(2) . .
Cs2 W6 Cs4 68.15(6) 1_455 .
O7T W7 O79 103.2(12) . .
O7T W7 O27 98.3(11) . .
O79 W7 O27 94.6(11) . .
O7T W7 O67 101.1(11) . .
O79 W7 O67 155.2(11) . .
O27 W7 O67 86.8(11) . .
O7T W7 O78 98.6(11) . .
O79 W7 O78 86.8(11) . .
O27 W7 O78 162.3(11) . .
O67 W7 O78 84.6(10) . .
O7T W7 O3GE 171.4(10) . .
O79 W7 O3GE 83.3(10) . .
O27 W7 O3GE 86.7(9) . .
O67 W7 O3GE 72.0(9) . .
O78 W7 O3GE 75.9(9) . .
O7T W7 Cs1 51.0(9) . .
O79 W7 Cs1 54.7(8) . .
O27 W7 Cs1 113.9(7) . .
O67 W7 Cs1 145.7(7) . .
O78 W7 Cs1 81.3(7) . .
O3GE W7 Cs1 133.0(5) . .
O7T W7 Cs2 80.8(9) . 1_455
O79 W7 Cs2 147.1(8) . 1_455
O27 W7 Cs2 52.7(8) . 1_455
O67 W7 Cs2 43.3(7) . 1_455
O78 W7 Cs2 125.3(8) . 1_455
O3GE W7 Cs2 96.9(5) . 1_455
Cs1 W7 Cs2 129.48(7) . 1_455
O7T W7 Cs3 45.4(9) . .
O79 W7 Cs3 90.5(8) . .
O27 W7 Cs3 55.6(7) . .
O67 W7 Cs3 110.3(7) . .
O78 W7 Cs3 142.1(7) . .
O3GE W7 Cs3 141.3(6) . .
Cs1 W7 Cs3 66.72(6) . .
Cs2 W7 Cs3 68.75(6) 1_455 .
O8T W8 O89 102.1(13) . .
O8T W8 O68 101.9(13) . .
O89 W8 O68 155.9(12) . .
O8T W8 O78 102.0(13) . .
O89 W8 O78 87.6(11) . .
O68 W8 O78 84.9(11) . .
O8T W8 O58 102.4(13) . .
O89 W8 O58 90.5(11) . .
O68 W8 O58 87.0(11) . .
O78 W8 O58 155.4(11) . .
O8T W8 O3GE 175.7(12) . .
O89 W8 O3GE 81.6(10) . .
O68 W8 O3GE 74.3(10) . .
O78 W8 O3GE 75.7(9) . .
O58 W8 O3GE 79.7(10) . .
O8T W8 Cs5 40.8(10) . 2_656
O89 W8 Cs5 120.8(8) . 2_656
O68 W8 Cs5 77.1(8) . 2_656
O78 W8 Cs5 68.0(8) . 2_656
O58 W8 Cs5 132.2(8) . 2_656
O3GE W8 Cs5 135.3(5) . 2_656
O8T W8 Cs4 52.7(10) . 2_656
O89 W8 Cs4 57.6(8) . 2_656
O68 W8 Cs4 140.1(8) . 2_656
O78 W8 Cs4 73.7(8) . 2_656
O58 W8 Cs4 125.1(8) . 2_656
O3GE W8 Cs4 129.1(5) . 2_656
Cs5 W8 Cs4 63.87(6) 2_656 2_656
O9T W9 O9A 102.0(13) . .
O9T W9 O910 100.1(12) . .
O9A W9 O910 95.2(11) . .
O9T W9 O89 101.9(12) . .
O9A W9 O89 94.9(12) . .
O910 W9 O89 153.2(11) . .
O9T W9 O4GE 165.3(11) . .
O9A W9 O4GE 89.1(11) . .
O910 W9 O4GE 69.1(10) . .
O89 W9 O4GE 86.3(10) . .
O9T W9 O79 88.5(11) . .
O9A W9 O79 169.1(11) . .
O910 W9 O79 85.2(10) . .
O89 W9 O79 80.3(10) . .
O4GE W9 O79 80.9(9) . .
O9T W9 Cs2 143.5(9) . .
O9A W9 Cs2 43.5(8) . .
O910 W9 Cs2 95.8(7) . .
O89 W9 Cs2 75.1(8) . .
O4GE W9 Cs2 50.2(6) . .
O79 W9 Cs2 125.6(6) . .
O9T W9 Cs1 39.7(9) . .
O9A W9 Cs1 141.4(8) . .
O910 W9 Cs1 89.2(7) . .
O89 W9 Cs1 98.0(8) . .
O4GE W9 Cs1 127.7(6) . .
O79 W9 Cs1 49.4(6) . .
Cs2 W9 Cs1 172.69(7) . .
O9T W9 Cs4 43.7(9) . 2_656
O9A W9 Cs4 91.4(9) . 2_656
O910 W9 Cs4 143.7(7) . 2_656
O89 W9 Cs4 60.5(8) . 2_656
O4GE W9 Cs4 146.8(7) . 2_656
O79 W9 Cs4 94.7(7) . 2_656
Cs2 W9 Cs4 113.01(7) . 2_656
Cs1 W9 Cs4 64.63(6) . 2_656
O9T W9 Cs3 92.2(9) . 1_655
O9A W9 Cs3 36.4(9) . 1_655
O910 W9 Cs3 62.3(7) . 1_655
O89 W9 Cs3 131.3(8) . 1_655
O4GE W9 Cs3 91.3(7) . 1_655
O79 W9 Cs3 147.1(7) . 1_655
Cs2 W9 Cs3 66.62(6) . 1_655
Cs1 W9 Cs3 120.58(7) . 1_655
Cs4 W9 Cs3 108.39(7) 2_656 1_655
O10T W10 O10A 99.7(14) . .
O10T W10 O910 101.5(12) . .
O10A W10 O910 97.6(11) . .
O10T W10 O110 99.2(13) . .
O10A W10 O110 93.1(12) . .
O910 W10 O110 154.7(11) . .
O10T W10 O4GE 168.9(12) . .
O10A W10 O4GE 89.4(11) . .
O910 W10 O4GE 70.7(10) . .
O110 W10 O4GE 86.6(10) . .
O10T W10 O210 91.7(12) . .
O10A W10 O210 167.6(11) . .
O910 W10 O210 84.9(10) . .
O110 W10 O210 80.1(10) . .
O4GE W10 O210 79.9(9) . .
O10T W10 Cs7 47.6(10) . .
O10A W10 Cs7 52.7(9) . .
O910 W10 Cs7 111.8(7) . .
O110 W10 Cs7 92.9(8) . .
O4GE W10 Cs7 142.1(7) . .
O210 W10 Cs7 137.4(6) . .
O10T W10 Cs5 36.5(10) . 2_655
O10A W10 Cs5 136.2(9) . 2_655
O910 W10 Cs5 93.4(7) . 2_655
O110 W10 Cs5 94.6(8) . 2_655
O4GE W10 Cs5 134.1(7) . 2_655
O210 W10 Cs5 55.3(6) . 2_655
Cs7 W10 Cs5 83.81(8) . 2_655
O10T W10 Cs6 102.9(10) . .
O10A W10 Cs6 48.5(8) . .
O910 W10 Cs6 140.9(7) . .
O110 W10 Cs6 44.6(8) . .
O4GE W10 Cs6 87.9(7) . .
O210 W10 Cs6 124.2(6) . .
Cs7 W10 Cs6 66.41(8) . .
Cs5 W10 Cs6 123.85(7) 2_655 .
O10T W10 Cs3 91.3(10) . 1_655
O10A W10 Cs3 38.5(8) . 1_655
O910 W10 Cs3 62.4(7) . 1_655
O110 W10 Cs3 131.6(8) . 1_655
O4GE W10 Cs3 91.9(7) . 1_655
O210 W10 Cs3 147.0(6) . 1_655
Cs7 W10 Cs3 60.74(8) . 1_655
Cs5 W10 Cs3 119.17(7) 2_655 1_655
Cs6 W10 Cs3 86.97(7) . 1_655
O10T W10 Cs2 145.7(10) . .
O10A W10 Cs2 46.2(9) . .
O910 W10 Cs2 89.0(7) . .
O110 W10 Cs2 81.9(8) . .
O4GE W10 Cs2 44.2(7) . .
O210 W10 Cs2 122.0(6) . .
Cs7 W10 Cs2 98.07(8) . .
Cs5 W10 Cs2 176.13(7) 2_655 .
Cs6 W10 Cs2 54.48(6) . .
Cs3 W10 Cs2 64.65(6) 1_655 .
O3GE Ge O2GE 110.0(11) . .
O3GE Ge O1GE 106.8(10) . .
O2GE Ge O1GE 110.8(10) . .
O3GE Ge O4GE 111.0(11) . .
O2GE Ge O4GE 108.5(11) . .
O1GE Ge O4GE 109.7(11) . .
O3GE Ge Cs2 122.1(8) . .
O2GE Ge Cs2 53.2(8) . .
O1GE Ge Cs2 131.1(7) . .
O4GE Ge Cs2 55.6(8) . .
Ge O1GE W1 124.9(11) . .
Ge O1GE W3 121.4(11) . .
W1 O1GE W3 93.2(8) . .
Ge O1GE W2 120.9(10) . .
W1 O1GE W2 92.5(8) . .
W3 O1GE W2 96.2(8) . .
Ge O2GE W5 124.9(12) . .
Ge O2GE W4 122.8(12) . .
W5 O2GE W4 96.3(9) . .
Ge O2GE Cs2 100.8(10) . .
W5 O2GE Cs2 100.5(8) . .
W4 O2GE Cs2 109.1(8) . .
Ge O3GE W6 125.1(11) . .
Ge O3GE W7 122.4(11) . .
W6 O3GE W7 96.5(8) . .
Ge O3GE W8 121.9(11) . .
W6 O3GE W8 91.5(8) . .
W7 O3GE W8 90.5(8) . .
Ge O4GE W10 124.6(13) . .
Ge O4GE W9 125.1(13) . .
W10 O4GE W9 98.7(10) . .
Ge O4GE Cs2 97.7(10) . .
W10 O4GE Cs2 108.2(9) . .
W9 O4GE Cs2 98.6(8) . .
W1 O1T Cs1 130.2(17) . 2_645
W1 O1T Cs6 81.6(12) . .
Cs1 O1T Cs6 145.9(11) 2_645 .
W2 O2T Cs3 112.2(11) . .
W2 O2T Cs7 166.5(12) . 1_455
Cs3 O2T Cs7 80.8(6) . 1_455
W2 O2T Cs5 97.7(10) . 2_655
Cs3 O2T Cs5 95.7(6) . 2_655
Cs7 O2T Cs5 83.9(6) 1_455 2_655
W3 O3T Cs5 102.7(11) . .
W3 O3T Cs4 108.8(11) . .
Cs5 O3T Cs4 89.4(6) . .
W4 O4A Cs4 123.6(11) . 1_655
W4 O4A Cs6 106.0(10) . .
Cs4 O4A Cs6 130.3(8) 1_655 .
W4 O4A Cs2 111.0(10) . .
Cs4 O4A Cs2 88.6(6) 1_655 .
Cs6 O4A Cs2 69.4(4) . .
W4 O4T Cs7 131.8(14) . 2_745
W4 O4T Cs5 123.5(13) . .
Cs7 O4T Cs5 98.0(8) 2_745 .
W4 O4T Cs3 115.9(12) . 2_645
Cs7 O4T Cs3 78.3(6) 2_745 2_645
Cs5 O4T Cs3 96.1(7) . 2_645
W5 O5A K1 116.8(12) . 1_655
W5 O5A Cs4 123.9(11) . 1_655
K1 O5A Cs4 97.0(8) 1_655 1_655
W5 O5A Cs2 112.7(11) . .
K1 O5A Cs2 106.7(8) 1_655 .
Cs4 O5A Cs2 96.6(7) 1_655 .
W5 O5T Cs1 123.9(13) . 2_646
W6 O6T K1 139.4(12) . .
W6 O6T Cs1 103.0(10) . 2_646
K1 O6T Cs1 100.4(8) . 2_646
W6 O6T Cs4 114.3(10) . .
K1 O6T Cs4 97.6(8) . .
Cs1 O6T Cs4 91.7(6) 2_646 .
W7 O7T Cs1 104.0(11) . .
W7 O7T Cs3 112.2(11) . .
Cs1 O7T Cs3 89.1(6) . .
W8 O8T Cs5 120.3(14) . 2_656
W8 O8T Cs7 138.6(14) . 1_556
Cs5 O8T Cs7 101.1(7) 2_656 1_556
W8 O8T Cs4 106.3(12) . 2_656
Cs5 O8T Cs4 83.6(6) 2_656 2_656
Cs7 O8T Cs4 76.3(6) 1_556 2_656
W9 O9A Cs3 124.1(12) . 1_655
W9 O9A Cs2 113.7(11) . .
Cs3 O9A Cs2 97.0(7) 1_655 .
W9 O9T Cs1 119.3(13) . .
W9 O9T Cs4 115.0(12) . 2_656
Cs1 O9T Cs4 91.2(7) . 2_656
W10 O10A Cs7 101.5(11) . .
W10 O10A Cs3 121.6(12) . 1_655
Cs7 O10A Cs3 82.6(6) . 1_655
W10 O10A Cs6 108.2(11) . .
Cs7 O10A Cs6 86.6(7) . .
Cs3 O10A Cs6 130.1(9) 1_655 .
W10 O10A Cs2 112.3(11) . .
Cs7 O10A Cs2 143.9(9) . .
Cs3 O10A Cs2 90.0(7) 1_655 .
Cs6 O10A Cs2 71.5(5) . .
W10 O10T Cs5 123.4(15) . 2_655
W10 O10T Cs7 107.8(13) . .
Cs5 O10T Cs7 128.0(10) 2_655 .
W1 O12 W2 116.0(12) . .
W1 O13 W3 117.2(11) . .
W4 O14 W1 149.7(16) . .
W4 O14 Cs6 111.5(11) . .
W1 O14 Cs6 96.0(9) . .
W3 O23 W2 120.8(14) . .
W3 O23 Cs6 120.3(11) . 1_455
W2 O23 Cs6 117.3(11) . 1_455
W3 O23 Cs2 104.2(10) . 1_455
W2 O23 Cs2 103.9(10) . 1_455
Cs6 O23 Cs2 73.6(6) 1_455 1_455
W7 O27 W2 147.3(15) . .
W7 O27 Cs2 100.1(10) . 1_455
W2 O27 Cs2 110.3(10) . 1_455
W7 O27 Cs3 97.8(9) . .
W2 O27 Cs3 95.7(9) . .
Cs2 O27 Cs3 86.9(6) 1_455 .
W3 O34 W4 146.2(14) . .
W3 O34 Cs5 100.4(9) . .
W4 O34 Cs5 97.9(8) . .
W3 O36 W6 147.4(14) . .
W3 O36 Cs2 111.6(10) . 1_455
W6 O36 Cs2 99.2(9) . 1_455
W3 O36 Cs4 96.7(9) . .
W6 O36 Cs4 95.9(8) . .
Cs2 O36 Cs4 85.4(5) 1_455 .
W4 O45 W5 121.2(15) . .
W6 O56 W5 146.3(14) . .
W6 O56 Cs1 96.8(10) . 2_646
W5 O56 Cs1 97.8(8) . 2_646
W5 O58 W8 149.4(15) . .
W7 O67 W6 118.9(12) . .
W7 O67 Cs2 110.4(10) . 1_455
W6 O67 Cs2 107.6(9) . 1_455
W8 O68 W6 118.1(13) . .
W8 O78 W7 117.3(13) . .
W7 O79 W9 146.2(14) . .
W7 O79 Cs1 98.8(10) . .
W9 O79 Cs1 100.1(8) . .
W8 O89 W9 151.7(15) . .
W8 O89 Cs4 98.0(10) . 2_656
W9 O89 Cs4 92.7(9) . 2_656
W1 O110 W10 151.0(15) . .
W1 O110 Cs6 98.7(10) . .
W10 O110 Cs6 109.4(10) . .
W2 O210 W10 147.1(14) . .
W2 O210 Cs5 100.0(10) . 2_655
W10 O210 Cs5 92.1(8) . 2_655
W10 O910 W9 120.3(13) . .
O5T Cs1 O9T 157.2(7) 2_656 .
O5T Cs1 O1T 69.5(8) 2_656 2_655
O9T Cs1 O1T 133.2(8) . 2_655
O5T Cs1 O7T 71.0(7) 2_656 .
O9T Cs1 O7T 99.4(7) . .
O1T Cs1 O7T 100.2(8) 2_655 .
O5T Cs1 O6T 99.3(7) 2_656 2_656
O9T Cs1 O6T 73.5(7) . 2_656
O1T Cs1 O6T 115.1(8) 2_655 2_656
O7T Cs1 O6T 137.7(6) . 2_656
O5T Cs1 O79 121.5(7) 2_656 .
O9T Cs1 O79 51.3(7) . .
O1T Cs1 O79 119.6(8) 2_655 .
O7T Cs1 O79 50.6(7) . .
O6T Cs1 O79 119.8(6) 2_656 .
O5T Cs1 O5W 113.5(8) 2_656 2_655
O9T Cs1 O5W 81.4(8) . 2_655
O1T Cs1 O5W 65.0(9) 2_655 2_655
O7T Cs1 O5W 72.4(8) . 2_655
O6T Cs1 O5W 143.0(8) 2_656 2_655
O79 Cs1 O5W 56.4(7) . 2_655
O5T Cs1 O56 50.9(7) 2_656 2_656
O9T Cs1 O56 114.2(7) . 2_656
O1T Cs1 O56 103.0(8) 2_655 2_656
O7T Cs1 O56 101.1(7) . 2_656
O6T Cs1 O56 50.3(6) 2_656 2_656
O79 Cs1 O56 130.7(6) . 2_656
O5W Cs1 O56 164.2(8) 2_655 2_656
O5T Cs1 O3W 78.8(8) 2_656 .
O9T Cs1 O3W 78.4(8) . .
O1T Cs1 O3W 148.3(8) 2_655 .
O7T Cs1 O3W 68.5(7) . .
O6T Cs1 O3W 69.2(7) 2_656 .
O79 Cs1 O3W 77.1(7) . .
O5W Cs1 O3W 131.9(8) 2_655 .
O56 Cs1 O3W 53.8(7) 2_656 .
O5T Cs1 W6 74.1(5) 2_656 2_656
O9T Cs1 W6 97.1(5) . 2_656
O1T Cs1 W6 104.9(6) 2_655 2_656
O7T Cs1 W6 125.7(5) . 2_656
O6T Cs1 W6 25.2(4) 2_656 2_656
O79 Cs1 W6 135.5(5) . 2_656
O5W Cs1 W6 161.7(6) 2_655 2_656
O56 Cs1 W6 26.6(4) 2_656 2_656
O3W Cs1 W6 64.8(5) . 2_656
O5T Cs1 W7 95.2(5) 2_656 .
O9T Cs1 W7 74.5(5) . .
O1T Cs1 W7 116.0(6) 2_655 .
O7T Cs1 W7 25.0(5) . .
O6T Cs1 W7 128.8(4) 2_656 .
O79 Cs1 W7 26.5(4) . .
O5W Cs1 W7 66.7(6) 2_655 .
O56 Cs1 W7 113.4(4) 2_656 .
O3W Cs1 W7 66.0(5) . .
W6 Cs1 W7 130.75(8) 2_656 .
O5T Cs1 W5 20.0(5) 2_656 2_656
O9T Cs1 W5 141.5(5) . 2_656
O1T Cs1 W5 83.5(6) 2_655 2_656
O7T Cs1 W5 81.3(5) . 2_656
O6T Cs1 W5 80.3(4) 2_656 2_656
O79 Cs1 W5 127.9(4) . 2_656
O5W Cs1 W5 133.5(6) 2_655 2_656
O56 Cs1 W5 30.9(5) 2_656 2_656
O3W Cs1 W5 65.9(6) . 2_656
W6 Cs1 W5 55.32(5) 2_656 2_656
W7 Cs1 W5 102.23(7) . 2_656
O67 Cs2 O9A 90.0(7) 1_655 .
O67 Cs2 O5A 92.2(7) 1_655 .
O9A Cs2 O5A 118.9(7) . .
O67 Cs2 O2GE 143.1(6) 1_655 .
O9A Cs2 O2GE 98.2(7) . .
O5A Cs2 O2GE 52.4(6) . .
O67 Cs2 O4GE 140.8(6) 1_655 .
O9A Cs2 O4GE 51.8(7) . .
O5A Cs2 O4GE 98.8(7) . .
O2GE Cs2 O4GE 52.6(6) . .
O67 Cs2 O36 50.6(6) 1_655 1_655
O9A Cs2 O36 136.6(7) . 1_655
O5A Cs2 O36 84.6(6) . 1_655
O2GE Cs2 O36 123.9(6) . 1_655
O4GE Cs2 O36 167.2(6) . 1_655
O67 Cs2 O27 49.1(6) 1_655 1_655
O9A Cs2 O27 82.9(7) . 1_655
O5A Cs2 O27 137.5(7) . 1_655
O2GE Cs2 O27 167.5(6) . 1_655
O4GE Cs2 O27 121.9(6) . 1_655
O36 Cs2 O27 58.4(6) 1_655 1_655
O67 Cs2 O10A 123.6(6) 1_655 .
O9A Cs2 O10A 58.9(6) . .
O5A Cs2 O10A 143.1(6) . .
O2GE Cs2 O10A 90.7(6) . .
O4GE Cs2 O10A 48.5(6) . .
O36 Cs2 O10A 123.5(6) 1_655 .
O27 Cs2 O10A 79.1(6) 1_655 .
O67 Cs2 O23 80.5(6) 1_655 1_655
O9A Cs2 O23 120.1(7) . 1_655
O5A Cs2 O23 120.5(6) . 1_655
O2GE Cs2 O23 123.8(6) . 1_655
O4GE Cs2 O23 123.3(6) . 1_655
O36 Cs2 O23 46.0(6) 1_655 1_655
O27 Cs2 O23 47.2(6) 1_655 1_655
O10A Cs2 O23 78.2(6) . 1_655
O67 Cs2 O4A 125.7(6) 1_655 .
O9A Cs2 O4A 143.4(6) . .
O5A Cs2 O4A 58.8(6) . .
O2GE Cs2 O4A 49.3(6) . .
O4GE Cs2 O4A 91.6(6) . .
O36 Cs2 O4A 79.6(6) 1_655 .
O27 Cs2 O4A 124.9(6) 1_655 .
O10A Cs2 O4A 99.9(6) . .
O23 Cs2 O4A 78.3(6) 1_655 .
O67 Cs2 Ge 149.8(5) 1_655 .
O9A Cs2 Ge 74.2(5) . .
O5A Cs2 Ge 74.2(5) . .
O2GE Cs2 Ge 26.0(4) . .
O4GE Cs2 Ge 26.7(4) . .
O36 Cs2 Ge 149.1(4) 1_655 .
O27 Cs2 Ge 148.0(4) 1_655 .
O10A Cs2 Ge 70.0(5) . .
O23 Cs2 Ge 129.7(5) 1_655 .
O4A Cs2 Ge 70.4(4) . .
O67 Cs2 Cs6 129.5(5) 1_655 .
O9A Cs2 Cs6 111.4(5) . .
O5A Cs2 Cs6 113.1(5) . .
O2GE Cs2 Cs6 80.5(4) . .
O4GE Cs2 Cs6 79.7(4) . .
O36 Cs2 Cs6 87.6(4) 1_655 .
O27 Cs2 Cs6 87.4(5) 1_655 .
O10A Cs2 Cs6 52.6(4) . .
O23 Cs2 Cs6 49.1(5) 1_655 .
O4A Cs2 Cs6 54.4(4) . .
Ge Cs2 Cs6 80.65(9) . .
O5W Cs3 O9A 137.2(8) 2_655 1_455
O5W Cs3 O10A 134.9(8) 2_655 1_455
O9A Cs3 O10A 61.7(7) 1_455 1_455
O5W Cs3 O2T 73.7(8) 2_655 .
O9A Cs3 O2T 106.8(7) 1_455 .
O10A Cs3 O2T 61.2(7) 1_455 .
O5W Cs3 O7T 74.5(8) 2_655 .
O9A Cs3 O7T 62.7(7) 1_455 .
O10A Cs3 O7T 107.6(7) 1_455 .
O2T Cs3 O7T 96.4(7) . .
O5W Cs3 O2W 114.2(9) 2_655 2_656
O9A Cs3 O2W 64.9(8) 1_455 2_656
O10A Cs3 O2W 110.6(8) 1_455 2_656
O2T Cs3 O2W 171.2(8) . 2_656
O7T Cs3 O2W 82.6(8) . 2_656
O5W Cs3 O27 68.8(8) 2_655 .
O9A Cs3 O27 79.9(7) 1_455 .
O10A Cs3 O27 79.9(6) 1_455 .
O2T Cs3 O27 48.6(6) . .
O7T Cs3 O27 47.9(6) . .
O2W Cs3 O27 129.1(8) 2_656 .
O5W Cs3 O4T 71.2(8) 2_655 2_655
O9A Cs3 O4T 150.3(7) 1_455 2_655
O10A Cs3 O4T 92.6(7) 1_455 2_655
O2T Cs3 O4T 68.4(6) . 2_655
O7T Cs3 O4T 145.2(7) . 2_655
O2W Cs3 O4T 117.1(8) 2_656 2_655
O27 Cs3 O4T 111.7(6) . 2_655
O5W Cs3 W2 63.8(6) 2_655 .
O9A Cs3 W2 99.9(5) 1_455 .
O10A Cs3 W2 73.4(5) 1_455 .
O2T Cs3 W2 22.5(4) . .
O7T Cs3 W2 74.3(5) . .
O2W Cs3 W2 156.5(7) 2_656 .
O27 Cs3 W2 27.4(4) . .
O4T Cs3 W2 85.2(4) 2_655 .
O5W Cs3 Cs7 103.3(7) 2_655 1_455
O9A Cs3 Cs7 109.3(5) 1_455 1_455
O10A Cs3 Cs7 48.6(5) 1_455 1_455
O2T Cs3 Cs7 50.6(5) . 1_455
O7T Cs3 Cs7 144.3(5) . 1_455
O2W Cs3 Cs7 127.7(7) 2_656 1_455
O27 Cs3 Cs7 97.4(4) . 1_455
O4T Cs3 Cs7 44.0(4) 2_655 1_455
W2 Cs3 Cs7 73.07(8) . 1_455
O5W Cs3 W7 65.0(6) 2_655 .
O9A Cs3 W7 73.8(5) 1_455 .
O10A Cs3 W7 99.5(5) 1_455 .
O2T Cs3 W7 74.4(5) . .
O7T Cs3 W7 22.3(5) . .
O2W Cs3 W7 104.9(7) 2_656 .
O27 Cs3 W7 26.6(4) . .
O4T Cs3 W7 128.5(5) 2_655 .
W2 Cs3 W7 52.09(5) . .
Cs7 Cs3 W7 123.96(10) 1_455 .
O5W Cs3 W10 153.3(7) 2_655 1_455
O9A Cs3 W10 56.1(5) 1_455 1_455
O10A Cs3 W10 19.9(5) 1_455 1_455
O2T Cs3 W10 80.1(5) . 1_455
O7T Cs3 W10 113.9(5) . 1_455
O2W Cs3 W10 92.3(7) 2_656 1_455
O27 Cs3 W10 97.5(4) . 1_455
O4T Cs3 W10 94.7(5) 2_655 1_455
W2 Cs3 W10 93.22(7) . 1_455
Cs7 Cs3 W10 54.40(7) 1_455 1_455
W7 Cs3 W10 112.71(8) . 1_455
O3W Cs4 O5A 136.7(8) 2_646 1_455
O3W Cs4 O4A 133.5(8) 2_646 1_455
O5A Cs4 O4A 63.2(6) 1_455 1_455
O3W Cs4 O6T 73.4(7) 2_646 .
O5A Cs4 O6T 63.4(6) 1_455 .
O4A Cs4 O6T 108.4(6) 1_455 .
O3W Cs4 O6W 134.0(10) 2_646 2_646
O5A Cs4 O6W 79.1(9) 1_455 2_646
O4A Cs4 O6W 83.6(9) 1_455 2_646
O6T Cs4 O6W 127.0(9) . 2_646
O3W Cs4 O9T 80.9(8) 2_646 2_646
O5A Cs4 O9T 87.3(7) 1_455 2_646
O4A Cs4 O9T 144.9(7) 1_455 2_646
O6T Cs4 O9T 70.3(6) . 2_646
O6W Cs4 O9T 71.9(10) 2_646 2_646
O3W Cs4 O3T 71.9(8) 2_646 .
O5A Cs4 O3T 108.4(7) 1_455 .
O4A Cs4 O3T 61.6(6) 1_455 .
O6T Cs4 O3T 95.8(6) . .
O6W Cs4 O3T 132.5(10) 2_646 .
O9T Cs4 O3T 152.1(7) 2_646 .
O3W Cs4 O36 67.3(7) 2_646 .
O5A Cs4 O36 81.1(6) 1_455 .
O4A Cs4 O36 80.2(6) 1_455 .
O6T Cs4 O36 47.8(6) . .
O6W Cs4 O36 158.5(9) 2_646 .
O9T Cs4 O36 115.5(6) 2_646 .
O3T Cs4 O36 48.2(6) . .
O3W Cs4 O8T 65.2(8) 2_646 2_646
O5A Cs4 O8T 156.4(7) 1_455 2_646
O4A Cs4 O8T 110.3(6) 1_455 2_646
O6T Cs4 O8T 136.1(6) . 2_646
O6W Cs4 O8T 77.6(9) 2_646 2_646
O9T Cs4 O8T 88.8(7) 2_646 2_646
O3T Cs4 O8T 85.1(6) . 2_646
O36 Cs4 O8T 121.3(6) . 2_646
O3W Cs4 O89 74.4(7) 2_646 2_646
O5A Cs4 O89 124.6(6) 1_455 2_646
O4A Cs4 O89 136.2(6) 1_455 2_646
O6T Cs4 O89 112.7(6) . 2_646
O6W Cs4 O89 59.8(9) 2_646 2_646
O9T Cs4 O89 47.3(6) 2_646 2_646
O3T Cs4 O89 126.5(6) . 2_646
O36 Cs4 O89 140.6(6) . 2_646
O8T Cs4 O89 42.9(6) 2_646 2_646
O3W Cs4 W3 62.6(6) 2_646 .
O5A Cs4 W3 100.3(5) 1_455 .
O4A Cs4 W3 73.4(4) 1_455 .
O6T Cs4 W3 73.1(4) . .
O6W Cs4 W3 154.0(8) 2_646 .
O9T Cs4 W3 134.1(5) 2_646 .
O3T Cs4 W3 22.9(5) . .
O36 Cs4 W3 26.3(4) . .
O8T Cs4 W3 99.0(5) 2_646 .
O89 Cs4 W3 133.0(4) 2_646 .
O3W Cs4 W6 63.6(6) 2_646 .
O5A Cs4 W6 74.7(5) 1_455 .
O4A Cs4 W6 100.4(4) 1_455 .
O6T Cs4 W6 21.8(4) . .
O6W Cs4 W6 147.9(8) 2_646 .
O9T Cs4 W6 88.7(5) 2_646 .
O3T Cs4 W6 74.3(5) . .
O36 Cs4 W6 27.1(4) . .
O8T Cs4 W6 128.5(5) 2_646 .
O89 Cs4 W6 123.5(4) 2_646 .
W3 Cs4 W6 51.47(5) . .
O10T Cs5 O4W 105.2(12) 2_645 2_646
O10T Cs5 O4T 151.9(8) 2_645 .
O4W Cs5 O4T 92.1(11) 2_646 .
O10T Cs5 O3W 115.1(9) 2_645 2_646
O4W Cs5 O3W 101.5(11) 2_646 2_646
O4T Cs5 O3W 81.9(8) . 2_646
O10T Cs5 O34 121.0(7) 2_645 .
O4W Cs5 O34 133.3(11) 2_646 .
O4T Cs5 O34 49.5(7) . .
O3W Cs5 O34 54.3(7) 2_646 .
O10T Cs5 O3T 71.3(7) 2_645 .
O4W Cs5 O3T 166.2(11) 2_646 .
O4T Cs5 O3T 96.6(7) . .
O3W Cs5 O3T 69.4(7) 2_646 .
O34 Cs5 O3T 50.2(6) . .
O10T Cs5 O8T 63.7(8) 2_645 2_646
O4W Cs5 O8T 76.0(11) 2_646 2_646
O4T Cs5 O8T 143.6(7) . 2_646
O3W Cs5 O8T 67.4(8) 2_646 2_646
O34 Cs5 O8T 117.1(7) . 2_646
O3T Cs5 O8T 90.8(7) . 2_646
O10T Cs5 O210 52.5(7) 2_645 2_645
O4W Cs5 O210 85.2(11) 2_646 2_645
O4T Cs5 O210 108.6(7) . 2_645
O3W Cs5 O210 167.4(7) 2_646 2_645
O34 Cs5 O210 127.5(6) . 2_645
O3T Cs5 O210 101.9(6) . 2_645
O8T Cs5 O210 104.6(7) 2_646 2_645
O10T Cs5 O2T 98.7(7) 2_645 2_645
O4W Cs5 O2T 58.0(11) 2_646 2_645
O4T Cs5 O2T 71.7(7) . 2_645
O3W Cs5 O2T 144.9(7) 2_646 2_645
O34 Cs5 O2T 116.6(6) . 2_645
O3T Cs5 O2T 135.1(6) . 2_645
O8T Cs5 O2T 124.7(7) 2_646 2_645
O210 Cs5 O2T 47.6(6) 2_645 2_645
O10T Cs5 O5W 79.2(8) 2_645 .
O4W Cs5 O5W 122.3(11) 2_646 .
O4T Cs5 O5W 72.8(8) . .
O3W Cs5 O5W 129.3(8) 2_646 .
O34 Cs5 O5W 76.2(7) . .
O3T Cs5 O5W 70.7(7) . .
O8T Cs5 O5W 142.4(8) 2_646 .
O210 Cs5 O5W 51.4(7) 2_645 .
O2T Cs5 O5W 64.4(7) 2_645 .
O10T Cs5 W3 94.7(6) 2_645 .
O4W Cs5 W3 159.0(10) 2_646 .
O4T Cs5 W3 72.3(5) . .
O3W Cs5 W3 63.2(6) 2_646 .
O34 Cs5 W3 26.3(4) . .
O3T Cs5 W3 24.6(5) . .
O8T Cs5 W3 108.1(5) 2_646 .
O210 Cs5 W3 112.7(4) 2_645 .
O2T Cs5 W3 126.0(4) 2_645 .
O5W Cs5 W3 67.4(6) . .
O10T Cs5 W2 74.1(6) 2_645 2_645
O4W Cs5 W2 64.8(10) 2_646 2_645
O4T Cs5 W2 94.3(5) . 2_645
O3W Cs5 W2 165.8(6) 2_646 2_645
O34 Cs5 W2 131.8(4) . 2_645
O3T Cs5 W2 124.8(5) . 2_645
O8T Cs5 W2 110.5(5) 2_646 2_645
O210 Cs5 W2 24.9(4) 2_645 2_645
O2T Cs5 W2 24.5(4) 2_645 2_645
O5W Cs5 W2 61.4(6) . 2_645
W3 Cs5 W2 128.69(9) . 2_645
O23 Cs6 O110 131.4(7) 1_655 .
O23 Cs6 O14 129.8(7) 1_655 .
O110 Cs6 O14 50.8(7) . .
O23 Cs6 O1W 131.4(7) 1_655 1_554
O110 Cs6 O1W 61.4(7) . 1_554
O14 Cs6 O1W 95.5(7) . 1_554
O23 Cs6 O10A 85.6(7) 1_655 .
O110 Cs6 O10A 49.3(7) . .
O14 Cs6 O10A 91.8(7) . .
O1W Cs6 O10A 75.2(7) 1_554 .
O23 Cs6 O2W 124.3(8) 1_655 1_554
O110 Cs6 O2W 102.4(8) . 1_554
O14 Cs6 O2W 92.6(8) . 1_554
O1W Cs6 O2W 58.3(8) 1_554 1_554
O10A Cs6 O2W 133.5(8) . 1_554
O23 Cs6 O4A 84.4(6) 1_655 .
O110 Cs6 O4A 90.0(6) . .
O14 Cs6 O4A 47.8(6) . .
O1W Cs6 O4A 143.2(6) 1_554 .
O10A Cs6 O4A 104.3(6) . .
O2W Cs6 O4A 112.6(8) 1_554 .
O23 Cs6 O1T 176.6(7) 1_655 .
O110 Cs6 O1T 46.1(7) . .
O14 Cs6 O1T 47.3(7) . .
O1W Cs6 O1T 50.6(7) 1_554 .
O10A Cs6 O1T 92.7(7) . .
O2W Cs6 O1T 58.8(8) 1_554 .
O4A Cs6 O1T 93.2(7) . .
O23 Cs6 W1 151.1(5) 1_655 .
O110 Cs6 W1 28.7(5) . .
O14 Cs6 W1 29.8(5) . .
O1W Cs6 W1 66.6(5) 1_554 .
O10A Cs6 W1 77.8(5) . .
O2W Cs6 W1 83.6(7) 1_554 .
O4A Cs6 W1 77.2(4) . .
O1T Cs6 W1 25.5(5) . .
O23 Cs6 Cs2 57.3(5) 1_655 .
O110 Cs6 Cs2 79.6(5) . .
O14 Cs6 Cs2 80.0(5) . .
O1W Cs6 Cs2 130.6(5) 1_554 .
O10A Cs6 Cs2 56.0(5) . .
O2W Cs6 Cs2 168.7(7) 1_554 .
O4A Cs6 Cs2 56.1(4) . .
O1T Cs6 Cs2 119.3(5) . .
W1 Cs6 Cs2 93.79(8) . .
O23 Cs6 K1 101.8(5) 1_655 1_654
O110 Cs6 K1 104.0(5) . 1_654
O14 Cs6 K1 127.6(5) . 1_654
O1W Cs6 K1 42.7(5) 1_554 1_654
O10A Cs6 K1 101.6(5) . 1_654
O2W Cs6 K1 43.1(7) 1_554 1_654
O4A Cs6 K1 153.7(4) . 1_654
O1T Cs6 K1 81.4(6) . 1_654
W1 Cs6 K1 104.6(2) . 1_654
Cs2 Cs6 K1 147.6(2) . 1_654
O23 Cs6 W10 107.6(5) 1_655 .
O110 Cs6 W10 26.0(5) . .
O14 Cs6 W10 72.0(5) . .
O1W Cs6 W10 66.2(5) 1_554 .
O10A Cs6 W10 23.3(5) . .
O2W Cs6 W10 120.3(7) 1_554 .
O4A Cs6 W10 98.6(4) . .
O1T Cs6 W10 70.3(5) . .
W1 Cs6 W10 54.56(5) . .
Cs2 Cs6 W10 65.69(7) . .
K1 Cs6 W10 103.7(2) 1_654 .
O4T Cs7 O1W 171.1(8) 2_755 1_554
O4T Cs7 O10T 117.0(8) 2_755 .
O1W Cs7 O10T 71.8(8) 1_554 .
O4T Cs7 O10A 106.4(7) 2_755 .
O1W Cs7 O10A 80.3(7) 1_554 .
O10T Cs7 O10A 50.1(7) . .
O4T Cs7 O2T 75.6(7) 2_755 1_655
O1W Cs7 O2T 103.6(7) 1_554 1_655
O10T Cs7 O2T 110.2(7) . 1_655
O10A Cs7 O2T 60.3(7) . 1_655
O4T Cs7 O4W 81.8(10) 2_755 1_654
O1W Cs7 O4W 90.5(10) 1_554 1_654
O10T Cs7 O4W 154.0(10) . 1_654
O10A Cs7 O4W 109.4(10) . 1_654
O2T Cs7 O4W 54.6(9) 1_655 1_654
O4T Cs7 O8T 128.3(7) 2_755 1_554
O1W Cs7 O8T 53.5(7) 1_554 1_554
O10T Cs7 O8T 59.2(7) . 1_554
O10A Cs7 O8T 104.1(7) . 1_554
O2T Cs7 O8T 155.9(6) 1_655 1_554
O4W Cs7 O8T 124.7(10) 1_654 1_554
O4T Cs7 W10 116.8(6) 2_755 .
O1W Cs7 W10 71.8(5) 1_554 .
O10T Cs7 W10 24.5(6) . .
O10A Cs7 W10 25.8(5) . .
O2T Cs7 W10 86.1(5) 1_655 .
O4W Cs7 W10 132.2(8) 1_654 .
O8T Cs7 W10 79.8(5) 1_554 .
O4T Cs7 K1 127.5(6) 2_755 1_654
O1W Cs7 K1 43.8(6) 1_554 1_654
O10T Cs7 K1 115.4(6) . 1_654
O10A Cs7 K1 105.3(5) . 1_654
O2T Cs7 K1 85.5(5) 1_655 1_654
O4W Cs7 K1 48.5(9) 1_654 1_654
O8T Cs7 K1 81.2(5) 1_554 1_654
W10 Cs7 K1 110.0(2) . 1_654
O4T Cs7 Cs3 57.7(6) 2_755 1_655
O1W Cs7 Cs3 128.4(5) 1_554 1_655
O10T Cs7 Cs3 79.6(6) . 1_655
O10A Cs7 Cs3 48.8(5) . 1_655
O2T Cs7 Cs3 48.6(4) 1_655 1_655
O4W Cs7 Cs3 98.3(8) 1_654 1_655
O8T Cs7 Cs3 136.5(5) 1_554 1_655
W10 Cs7 Cs3 64.87(8) . 1_655
K1 Cs7 Cs3 133.2(2) 1_654 1_655
O4T Cs7 W4 16.9(5) 2_755 2_755
O1W Cs7 W4 163.9(6) 1_554 2_755
O10T Cs7 W4 107.5(6) . 2_755
O10A Cs7 W4 112.0(5) . 2_755
O2T Cs7 W4 91.9(4) 1_655 2_755
O4W Cs7 W4 94.9(8) 1_654 2_755
O8T Cs7 W4 111.7(5) 1_554 2_755
W10 Cs7 W4 114.44(10) . 2_755
K1 Cs7 W4 135.2(2) 1_654 2_755
Cs3 Cs7 W4 65.81(7) 1_655 2_755
O4T Cs7 Cs6 133.2(6) 2_755 .
O1W Cs7 Cs6 47.6(5) 1_554 .
O10T Cs7 Cs6 78.5(6) . .
O10A Cs7 Cs6 47.8(5) . .
O2T Cs7 Cs6 57.9(4) 1_655 .
O4W Cs7 Cs6 75.5(8) 1_654 .
O8T Cs7 Cs6 98.0(5) 1_554 .
W10 Cs7 Cs6 59.64(7) . .
K1 Cs7 Cs6 57.6(2) 1_654 .
Cs3 Cs7 Cs6 85.68(10) 1_655 .
W4 Cs7 Cs6 148.51(12) 2_755 .
O6T K1 O5A 76.4(8) . 1_455
O6T K1 O1W 166.7(10) . 1_455
O5A K1 O1W 94.7(9) 1_455 1_455
O6T K1 O2W 118.4(11) . 1_455
O5A K1 O2W 86.0(10) 1_455 1_455
O1W K1 O2W 70.0(10) 1_455 1_455
O6T K1 O4W 76.4(11) . .
O5A K1 O4W 139.8(12) 1_455 .
O1W K1 O4W 105.8(12) 1_455 .
O2W K1 O4W 133.3(13) 1_455 .
O6T K1 W5 100.2(7) . 1_455
O5A K1 W5 23.9(6) 1_455 1_455
O1W K1 W5 71.8(6) 1_455 1_455
O2W K1 W5 72.3(8) 1_455 1_455
O4W K1 W5 153.0(10) . 1_455
O6T K1 Cs7 127.5(7) . 1_456
O5A K1 Cs7 120.6(7) 1_455 1_456
O1W K1 Cs7 48.9(6) 1_455 1_456
O2W K1 Cs7 112.4(9) 1_455 1_456
O4W K1 Cs7 59.2(10) . 1_456
W5 K1 Cs7 107.0(3) 1_455 1_456
O6T K1 W6 16.1(5) . .
O5A K1 W6 80.8(6) 1_455 .
O1W K1 W6 154.0(7) 1_455 .
O2W K1 W6 134.4(9) 1_455 .
O4W K1 W6 65.6(10) . .
W5 K1 W6 104.3(3) 1_455 .
Cs7 K1 W6 111.8(3) 1_456 .
O6T K1 Cs6 140.2(7) . 1_456
O5A K1 Cs6 133.3(7) 1_455 1_456
O1W K1 Cs6 52.8(6) 1_455 1_456
O2W K1 Cs6 53.9(8) 1_455 1_456
O4W K1 Cs6 85.6(10) . 1_456
W5 K1 Cs6 111.1(3) 1_455 1_456
Cs7 K1 Cs6 66.3(2) 1_456 1_456
W6 K1 Cs6 143.5(4) . 1_456
O6T K1 Cs4 46.6(6) . .
O5A K1 Cs4 44.3(6) 1_455 .
O1W K1 Cs4 131.3(7) 1_455 .
O2W K1 Cs4 80.4(8) 1_455 .
O4W K1 Cs4 122.5(10) . .
W5 K1 Cs4 62.7(2) 1_455 .
Cs7 K1 Cs4 161.3(4) 1_456 .
W6 K1 Cs4 60.0(2) . .
Cs6 K1 Cs4 131.0(3) 1_456 .
O6T K1 Cs1 44.6(6) . 2_646
O5A K1 Cs1 106.5(7) 1_455 2_646
O1W K1 Cs1 148.7(7) 1_455 2_646
O2W K1 Cs1 88.4(9) 1_455 2_646
O4W K1 Cs1 72.3(10) . 2_646
W5 K1 Cs1 124.1(3) 1_455 2_646
Cs7 K1 Cs1 128.8(3) 1_456 2_646
W6 K1 Cs1 54.96(18) . 2_646
Cs6 K1 Cs1 96.2(3) 1_456 2_646
Cs4 K1 Cs1 62.59(19) . 2_646
O6T K1 Cs2 60.0(6) . 1_455
O5A K1 Cs2 39.4(6) 1_455 1_455
O1W K1 Cs2 106.9(7) 1_455 1_455
O2W K1 Cs2 125.4(9) 1_455 1_455
O4W K1 Cs2 100.8(10) . 1_455
W5 K1 Cs2 56.53(18) 1_455 1_455
Cs7 K1 Cs2 100.3(3) 1_456 1_455
W6 K1 Cs2 54.48(17) . 1_455
Cs6 K1 Cs2 159.7(4) 1_456 1_455
Cs4 K1 Cs2 61.06(19) . 1_455
Cs1 K1 Cs2 104.1(3) 2_646 1_455
K1 O1W Cs7 87.3(8) 1_655 1_556
K1 O1W Cs6 84.5(8) 1_655 1_556
Cs7 O1W Cs6 89.2(7) 1_556 1_556
K1 O2W Cs3 174.3(15) 1_655 2_646
K1 O2W Cs6 82.9(10) 1_655 1_556
Cs3 O2W Cs6 91.4(10) 2_646 1_556
Cs4 O3W Cs5 96.7(9) 2_656 2_656
Cs4 O3W Cs1 91.1(8) 2_656 .
Cs5 O3W Cs1 169.8(11) 2_656 .
Cs5 O4W K1 157.0(19) 2_656 .
Cs5 O4W Cs7 85.9(13) 2_656 1_456
K1 O4W Cs7 72.3(11) . 1_456
Cs3 O5W Cs1 90.2(9) 2_645 2_645
Cs3 O5W Cs5 98.0(9) 2_645 .
Cs1 O5W Cs5 171.1(12) 2_645 .

loop_
_geom_bond_atom_site_label_1
_geom_bond_atom_site_label_2
_geom_bond_distance
_geom_bond_site_symmetry_2
W1 O1T 1.70(3) .
W1 O12 1.88(2) .
W1 O110 1.89(3) .
W1 O13 1.90(2) .
W1 O14 1.94(3) .
W1 O1GE 2.26(2) .
W1 Cs6 3.890(3) .
W1 Cs1 4.437(3) 2_645
W2 O2T 1.73(3) .
W2 O210 1.76(3) .
W2 O27 1.93(3) .
W2 O23 1.99(3) .
W2 O12 2.01(2) .
W2 O1GE 2.30(2) .
W2 Cs5 4.122(3) 2_655
W2 Cs3 4.177(4) .
W2 Cs2 4.389(3) 1_455
W2 Cs6 4.393(3) 1_455
W3 O3T 1.74(3) .
W3 O34 1.84(2) .
W3 O36 1.89(2) .
W3 O23 1.94(3) .
W3 O13 1.97(2) .
W3 O1GE 2.28(2) .
W3 Cs5 4.092(4) .
W3 Cs4 4.239(4) .
W3 Cs2 4.371(3) 1_455
W3 Cs6 4.422(3) 1_455
W4 O4T 1.68(3) .
W4 O4A 1.75(2) .
W4 O45 1.87(3) .
W4 O14 1.91(3) .
W4 O34 2.16(2) .
W4 O2GE 2.23(2) .
W4 Cs5 4.213(3) .
W4 Cs6 4.259(4) .
W4 Cs7 4.297(4) 2_745
W4 Cs4 4.391(3) 1_655
W4 Cs2 4.441(3) .
W5 O5T 1.74(3) .
W5 O5A 1.78(3) .
W5 O45 1.91(3) .
W5 O58 1.91(3) .
W5 O56 2.19(3) .
W5 O2GE 2.20(2) .
W5 K1 3.914(14) 1_655
W5 Cs2 4.180(3) .
W5 Cs1 4.220(3) 2_646
W5 Cs4 4.345(3) 1_655
W6 O6T 1.73(2) .
W6 O56 1.78(3) .
W6 O68 1.94(3) .
W6 O36 1.94(2) .
W6 O67 2.00(2) .
W6 O3GE 2.25(2) .
W6 Cs1 3.948(3) 2_646
W6 K1 4.064(14) .
W6 Cs2 4.091(3) 1_455
W6 Cs4 4.241(4) .
W7 O7T 1.73(3) .
W7 O79 1.79(3) .
W7 O27 1.91(3) .
W7 O67 1.95(2) .
W7 O78 1.95(3) .
W7 O3GE 2.31(2) .
W7 Cs1 3.971(3) .
W7 Cs2 4.114(3) 1_455
W7 Cs3 4.219(4) .
W8 O8T 1.66(3) .
W8 O89 1.86(3) .
W8 O68 1.90(3) .
W8 O78 1.92(3) .
W8 O58 1.94(3) .
W8 O3GE 2.34(2) .
W8 Cs5 4.433(4) 2_656
W8 Cs4 4.454(3) 2_656
W9 O9T 1.75(3) .
W9 O9A 1.77(3) .
W9 O910 1.92(2) .
W9 O89 1.97(3) .
W9 O4GE 2.19(2) .
W9 O79 2.20(3) .
W9 Cs2 4.180(3) .
W9 Cs1 4.254(3) .
W9 Cs4 4.356(4) 2_656
W9 Cs3 4.383(4) 1_655
W10 O10T 1.72(3) .
W10 O10A 1.75(3) .
W10 O910 1.88(2) .
W10 O110 1.95(3) .
W10 O4GE 2.15(2) .
W10 O210 2.25(3) .
W10 Cs7 3.932(4) .
W10 Cs5 4.171(3) 2_655
W10 Cs6 4.196(4) .
W10 Cs3 4.378(4) 1_655
W10 Cs2 4.423(3) .
Ge O3GE 1.72(2) .
Ge O2GE 1.74(2) .
Ge O1GE 1.76(2) .
Ge O4GE 1.77(3) .
Ge Cs2 3.901(4) .
O2GE Cs2 3.18(2) .
O4GE Cs2 3.25(2) .
O1T Cs1 3.15(3) 2_645
O1T Cs6 3.76(3) .
O2T Cs3 3.21(3) .
O2T Cs7 3.30(3) 1_455
O2T Cs5 3.52(3) 2_655
O3T Cs5 3.34(3) .
O3T Cs4 3.34(3) .
O4A Cs4 3.17(2) 1_655
O4A Cs6 3.43(2) .
O4A Cs2 3.50(2) .
O4T Cs7 2.99(3) 2_745
O4T Cs5 3.05(3) .
O4T Cs3 3.64(3) 2_645
O5A K1 2.78(3) 1_655
O5A Cs4 3.10(3) 1_655
O5A Cs2 3.16(3) .
O5T Cs1 3.00(3) 2_646
O6T K1 2.60(3) .
O6T Cs1 3.18(2) 2_646
O6T Cs4 3.23(2) .
O7T Cs1 3.18(3) .
O7T Cs3 3.25(3) .
O8T Cs5 3.35(3) 2_656
O8T Cs7 3.65(3) 1_556
O8T Cs4 3.69(3) 2_656
O9A Cs3 3.14(3) 1_655
O9A Cs2 3.14(3) .
O9T Cs1 3.12(3) .
O9T Cs4 3.32(3) 2_656
O10A Cs7 3.19(3) .
O10A Cs3 3.20(3) 1_655
O10A Cs6 3.31(3) .
O10A Cs2 3.45(3) .
O10T Cs5 2.97(3) 2_655
O10T Cs7 3.05(3) .
O14 Cs6 3.17(3) .
O23 Cs6 3.11(3) 1_455
O23 Cs2 3.47(3) 1_455
O27 Cs2 3.33(3) 1_455
O27 Cs3 3.51(3) .
O34 Cs5 3.34(2) .
O36 Cs2 3.30(2) 1_455
O36 Cs4 3.58(2) .
O56 Cs1 3.32(3) 2_646
O67 Cs2 3.01(2) 1_455
O79 Cs1 3.28(2) .
O89 Cs4 3.80(3) 2_656
O110 Cs6 3.13(3) .
O210 Cs5 3.43(3) 2_655
Cs1 O5T 3.00(3) 2_656
Cs1 O1T 3.15(3) 2_655
Cs1 O6T 3.19(2) 2_656
Cs1 O5W 3.30(3) 2_655
Cs1 O56 3.32(3) 2_656
Cs1 O3W 3.41(3) .
Cs1 W6 3.948(3) 2_656
Cs1 W5 4.220(3) 2_656
Cs2 O67 3.01(2) 1_655
Cs2 O36 3.30(2) 1_655
Cs2 O27 3.33(3) 1_655
Cs2 O23 3.47(3) 1_655
Cs2 Cs6 3.950(5) .
Cs3 O5W 3.06(4) 2_655
Cs3 O9A 3.14(3) 1_455
Cs3 O10A 3.20(3) 1_455
Cs3 O2W 3.26(4) 2_656
Cs3 O4T 3.64(3) 2_655
Cs3 Cs7 4.218(5) 1_455
Cs3 W10 4.378(4) 1_455
Cs4 O3W 3.03(3) 2_646
Cs4 O5A 3.10(3) 1_455
Cs4 O4A 3.17(2) 1_455
Cs4 O6W 3.30(5) 2_646
Cs4 O9T 3.32(3) 2_646
Cs4 O8T 3.69(3) 2_646
Cs4 O89 3.80(3) 2_646
Cs5 O10T 2.97(3) 2_645
Cs5 O4W 3.02(5) 2_646
Cs5 O3W 3.25(3) 2_646
Cs5 O8T 3.35(3) 2_646
Cs5 O210 3.43(3) 2_645
Cs5 O2T 3.52(3) 2_645
Cs5 O5W 3.54(3) .
Cs5 W2 4.122(3) 2_645
Cs6 O23 3.11(3) 1_655
Cs6 O1W 3.29(3) 1_554
Cs6 O2W 3.35(4) 1_554
Cs6 K1 4.110(15) 1_654
Cs7 O4T 2.99(3) 2_755
Cs7 O1W 3.05(3) 1_554
Cs7 O2T 3.30(3) 1_655
Cs7 O4W 3.64(5) 1_654
Cs7 O8T 3.65(3) 1_554
Cs7 K1 4.040(14) 1_654
Cs7 Cs3 4.218(5) 1_655
Cs7 W4 4.297(4) 2_755
K1 O5A 2.78(3) 1_455
K1 O1W 2.80(3) 1_455
K1 O2W 2.83(4) 1_455
K1 O4W 3.17(6) .
K1 W5 3.914(14) 1_455
K1 Cs7 4.040(14) 1_456
K1 Cs6 4.110(15) 1_456
K1 Cs1 4.458(14) 2_646
K1 Cs2 4.768(14) 1_455
O1W K1 2.80(3) 1_655
O1W Cs7 3.05(3) 1_556
O1W Cs6 3.29(3) 1_556
O2W K1 2.83(4) 1_655
O2W Cs3 3.26(4) 2_646
O2W Cs6 3.35(4) 1_556
O3W Cs4 3.03(3) 2_656
O3W Cs5 3.25(3) 2_656
O4W Cs5 3.02(5) 2_656
O4W Cs7 3.64(5) 1_456
O5W Cs3 3.06(4) 2_645
O5W Cs1 3.30(3) 2_645
O6W Cs4 3.30(5) 2_656
